data_2228771
loop_
_publ_author_name
'Suleiman Gwaram, Nura'
'Ikmal Hisham, Nurul Azimah'
'Khaledi, Hamid'
'Mohd Ali, Hapipah'

_publ_section_title
;
 {2-Morpholino-<i>N</i>-[1-(2-pyridyl)ethylidene]ethanamine-\k^3^<i>N</i>,<i>N</i>',<i>N</i>''}bis(thiocyanato-\k<i>N</i>)copper(II)
;
_journal_coeditor_code IS2639
_journal_issue 1
_journal_name_full 'Acta Crystallographica Section E'
_journal_page_first m58
_journal_paper_doi 10.1107/S1600536810050889
_journal_volume 67
_journal_year 2011
_chemical_formula_iupac '[Cu (N C S)2 (C13 H19 N3 O1)]'
_chemical_formula_moiety 'C15 H19 Cu N5 O S2'
_chemical_formula_sum 'C15 H19 Cu N5 O S2'
_chemical_formula_weight 413.01
_chemical_name_systematic
;
{2-Morpholino-<i>N</i>-[1-(2-pyridyl)ethylidene]ethanamine-\
\k^3^<i>N</i>,<i>N</i>',<i>N</i>''}bis(thiocyanato-\k<i>N</i>)copper(II)
;
_space_group_IT_number 14
_symmetry_cell_setting monoclinic
_symmetry_space_group_name_Hall '-P 2ybc'
_symmetry_space_group_name_H-M 'P 1 21/c 1'
_atom_sites_solution_hydrogens geom
_atom_sites_solution_primary direct
_atom_sites_solution_secondary difmap
_audit_creation_method SHELXL-97
_cell_angle_alpha 90.00
_cell_angle_beta 92.2030(10)
_cell_angle_gamma 90.00
_cell_formula_units_Z 4
_cell_length_a 10.69120(10)
_cell_length_b 14.0350(2)
_cell_length_c 12.2530(2)
_cell_measurement_reflns_used 7443
_cell_measurement_temperature 100(2)
_cell_measurement_theta_max 30.68
_cell_measurement_theta_min 2.21
_cell_volume 1837.22(4)
_computing_cell_refinement 'SAINT (Bruker, 2007)'
_computing_data_collection 'APEX2 (Bruker, 2007)'
_computing_data_reduction 'SAINT (Bruker, 2007)'
_computing_molecular_graphics 'XSEED (Barbour, 2001)'
_computing_publication_material
;
SHELXL97 (Sheldrick, 2008) and publCIF (Westrip, 2010)
;
_computing_structure_refinement 'SHELXL97 (Sheldrick, 2008)'
_computing_structure_solution 'SHELXS97 (Sheldrick, 2008)'
_diffrn_ambient_temperature 100(2)
_diffrn_measured_fraction_theta_full 0.999
_diffrn_measured_fraction_theta_max 0.999
_diffrn_measurement_device_type 'Bruker APEXII CCD'
_diffrn_measurement_method '\f and \w scans'
_diffrn_radiation_monochromator graphite
_diffrn_radiation_source 'fine-focus sealed tube'
_diffrn_radiation_type MoK\a
_diffrn_radiation_wavelength 0.71073
_diffrn_reflns_av_R_equivalents 0.0242
_diffrn_reflns_av_sigmaI/netI 0.0216
_diffrn_reflns_limit_h_max 13
_diffrn_reflns_limit_h_min -13
_diffrn_reflns_limit_k_max 17
_diffrn_reflns_limit_k_min -17
_diffrn_reflns_limit_l_max 15
_diffrn_reflns_limit_l_min -15
_diffrn_reflns_number 16491
_diffrn_reflns_theta_full 27.00
_diffrn_reflns_theta_max 27.00
_diffrn_reflns_theta_min 2.21
_exptl_absorpt_coefficient_mu 1.428
_exptl_absorpt_correction_T_max 0.8943
_exptl_absorpt_correction_T_min 0.5921
_exptl_absorpt_correction_type multi-scan
_exptl_absorpt_process_details '(SADABS; Sheldrick, 1996)'
_exptl_crystal_colour blue
_exptl_crystal_density_diffrn 1.493
_exptl_crystal_density_method 'not measured'
_exptl_crystal_description plate
_exptl_crystal_F_000 852
_exptl_crystal_size_max 0.41
_exptl_crystal_size_mid 0.39
_exptl_crystal_size_min 0.08
_refine_diff_density_max 0.372
_refine_diff_density_min -0.255
_refine_ls_extinction_method none
_refine_ls_goodness_of_fit_ref 1.078
_refine_ls_hydrogen_treatment constr
_refine_ls_matrix_type full
_refine_ls_number_parameters 218
_refine_ls_number_reflns 4007
_refine_ls_number_restraints 2
_refine_ls_restrained_S_all 1.083
_refine_ls_R_factor_all 0.0271
_refine_ls_R_factor_gt 0.0234
_refine_ls_shift/su_max 0.001
_refine_ls_shift/su_mean 0.000
_refine_ls_structure_factor_coef Fsqd
_refine_ls_weighting_details 'calc w=1/[\s^2^(Fo^2^)+(0.0264P)^2^+0.8835P] where P=(Fo^2^+2Fc^2^)/3'
_refine_ls_weighting_scheme calc
_refine_ls_wR_factor_gt 0.0592
_refine_ls_wR_factor_ref 0.0607
_reflns_number_gt 3593
_reflns_number_total 4007
_reflns_threshold_expression I>2sigma(I)
_cod_data_source_file is2639.cif
_cod_data_source_block I
_cod_original_sg_symbol_H-M 'P 21/c'
_cod_database_code 2228771
_cod_database_fobs_code 2228771

loop_
_symmetry_equiv_pos_as_xyz
'x, y, z'
'-x, y+1/2, -z+1/2'
'-x, -y, -z'
'x, -y-1/2, z-1/2'

loop_
_atom_site_type_symbol
_atom_site_label
_atom_site_fract_x
_atom_site_fract_y
_atom_site_fract_z
_atom_site_U_iso_or_equiv
_atom_site_adp_type
_atom_site_calc_flag
_atom_site_refinement_flags
_atom_site_occupancy
_atom_site_disorder_assembly
_atom_site_disorder_group
Cu Cu1 0.828576(17) 0.205404(13) 0.447661(15) 0.01426(6) Uani d . 1 . .
S S1 0.54717(4) -0.02085(3) 0.29655(4) 0.02655(11) Uani d U 1 . .
S S2 1.11219(4) 0.39163(3) 0.33440(4) 0.02849(11) Uani d U 1 . .
O O1 0.42152(11) 0.29240(8) 0.55167(10) 0.0219(3) Uani d . 1 . .
N N1 0.99124(12) 0.13295(9) 0.43945(10) 0.0152(3) Uani d . 1 . .
N N2 0.92988(12) 0.27488(9) 0.55693(10) 0.0153(3) Uani d . 1 . .
N N3 0.68518(12) 0.28625(9) 0.50715(11) 0.0155(3) Uani d . 1 . .
N N4 0.72317(13) 0.11286(10) 0.37153(11) 0.0194(3) Uani d . 1 . .
N N5 0.87234(14) 0.31121(10) 0.31479(11) 0.0212(3) Uani d . 1 . .
C C1 1.01523(15) 0.05728(11) 0.37750(12) 0.0176(3) Uani d . 1 . .
H H1 0.9486 0.0289 0.3355 0.021 Uiso calc R 1 . .
C C2 1.13462(16) 0.01887(12) 0.37269(13) 0.0204(3) Uani d . 1 . .
H H2 1.1497 -0.0345 0.3273 0.024 Uiso calc R 1 . .
C C3 1.23136(16) 0.05957(12) 0.43502(14) 0.0216(3) Uani d . 1 . .
H H3 1.3138 0.0346 0.4328 0.026 Uiso calc R 1 . .
C C4 1.20628(15) 0.13735(12) 0.50084(13) 0.0200(3) Uani d . 1 . .
H H4 1.2711 0.1659 0.5449 0.024 Uiso calc R 1 . .
C C5 1.08541(15) 0.17262(11) 0.50118(12) 0.0163(3) Uani d . 1 . .
C C6 1.04657(15) 0.25572(11) 0.56749(12) 0.0166(3) Uani d . 1 . .
C C7 1.13919(16) 0.30782(13) 0.63899(14) 0.0233(4) Uani d . 1 . .
H H7A 1.1033 0.3688 0.6612 0.035 Uiso calc R 1 . .
H H7B 1.2152 0.3196 0.5989 0.035 Uiso calc R 1 . .
H H7C 1.1600 0.2694 0.7040 0.035 Uiso calc R 1 . .
C C8 0.86732(15) 0.35203(11) 0.61333(13) 0.0182(3) Uani d . 1 . .
H H8A 0.9224 0.4087 0.6188 0.022 Uiso calc R 1 . .
H H8B 0.8471 0.3318 0.6880 0.022 Uiso calc R 1 . .
C C9 0.74783(15) 0.37566(11) 0.54728(13) 0.0184(3) Uani d . 1 . .
H H9A 0.6903 0.4117 0.5934 0.022 Uiso calc R 1 . .
H H9B 0.7681 0.4163 0.4843 0.022 Uiso calc R 1 . .
C C10 0.62870(15) 0.23026(11) 0.59640(13) 0.0178(3) Uani d . 1 . .
H H10A 0.6913 0.2230 0.6575 0.021 Uiso calc R 1 . .
H H10B 0.6070 0.1658 0.5688 0.021 Uiso calc R 1 . .
C C11 0.51185(15) 0.27710(12) 0.63883(13) 0.0204(3) Uani d . 1 . .
H H11A 0.4754 0.2359 0.6949 0.024 Uiso calc R 1 . .
H H11B 0.5344 0.3388 0.6734 0.024 Uiso calc R 1 . .
C C12 0.47049(16) 0.35294(12) 0.47023(14) 0.0223(3) Uani d . 1 . .
H H12A 0.4932 0.4154 0.5029 0.027 Uiso calc R 1 . .
H H12B 0.4059 0.3637 0.4115 0.027 Uiso calc R 1 . .
C C13 0.58532(15) 0.30782(12) 0.42254(13) 0.0191(3) Uani d . 1 . .
H H13A 0.5604 0.2481 0.3847 0.023 Uiso calc R 1 . .
H H13B 0.6193 0.3515 0.3676 0.023 Uiso calc R 1 . .
C C14 0.65038(15) 0.05637(11) 0.34076(12) 0.0165(3) Uani d U 1 . .
C C15 0.97181(16) 0.34563(11) 0.32179(13) 0.0190(3) Uani d U 1 . .

loop_
_atom_site_aniso_label
_atom_site_aniso_U_11
_atom_site_aniso_U_22
_atom_site_aniso_U_33
_atom_site_aniso_U_12
_atom_site_aniso_U_13
_atom_site_aniso_U_23
Cu1 0.01509(10) 0.01341(10) 0.01417(10) -0.00117(7) -0.00099(7) -0.00142(7)
S1 0.0282(2) 0.0203(2) 0.0307(2) -0.00934(17) -0.00451(18) -0.00294(18)
S2 0.0273(2) 0.0211(2) 0.0369(3) -0.00521(17) -0.00168(19) 0.00639(19)
O1 0.0166(6) 0.0241(6) 0.0251(6) -0.0018(5) 0.0010(5) 0.0008(5)
N1 0.0182(7) 0.0140(6) 0.0135(6) -0.0012(5) 0.0005(5) 0.0014(5)
N2 0.0179(7) 0.0143(6) 0.0137(6) -0.0018(5) 0.0007(5) -0.0003(5)
N3 0.0163(7) 0.0152(6) 0.0150(6) -0.0016(5) -0.0008(5) 0.0012(5)
N4 0.0196(7) 0.0183(7) 0.0200(7) -0.0007(5) -0.0014(5) -0.0012(6)
N5 0.0269(8) 0.0199(7) 0.0167(7) 0.0000(6) 0.0007(6) 0.0027(5)
C1 0.0235(8) 0.0150(7) 0.0141(7) -0.0014(6) -0.0007(6) 0.0014(6)
C2 0.0271(9) 0.0164(8) 0.0178(8) 0.0031(6) 0.0014(6) -0.0001(6)
C3 0.0210(8) 0.0202(8) 0.0236(8) 0.0032(6) 0.0017(7) 0.0033(7)
C4 0.0182(8) 0.0205(8) 0.0212(8) -0.0008(6) -0.0016(6) 0.0011(7)
C5 0.0186(8) 0.0162(7) 0.0142(7) -0.0019(6) 0.0007(6) 0.0013(6)
C6 0.0197(8) 0.0168(7) 0.0134(7) -0.0025(6) 0.0013(6) -0.0003(6)
C7 0.0183(8) 0.0284(9) 0.0231(8) -0.0039(7) -0.0007(7) -0.0088(7)
C8 0.0192(8) 0.0170(7) 0.0184(8) -0.0017(6) 0.0010(6) -0.0053(6)
C9 0.0191(8) 0.0140(7) 0.0223(8) -0.0018(6) 0.0023(6) -0.0015(6)
C10 0.0194(8) 0.0162(7) 0.0178(8) -0.0020(6) -0.0001(6) 0.0018(6)
C11 0.0187(8) 0.0229(8) 0.0196(8) -0.0028(6) 0.0013(6) -0.0002(7)
C12 0.0212(9) 0.0201(8) 0.0255(9) 0.0018(6) -0.0015(7) 0.0036(7)
C13 0.0199(8) 0.0207(8) 0.0164(8) 0.0011(6) -0.0026(6) 0.0019(6)
C14 0.0191(8) 0.0150(7) 0.0154(7) 0.0008(5) -0.0001(6) 0.0005(6)
C15 0.0276(8) 0.0142(7) 0.0154(7) 0.0016(6) 0.0013(6) 0.0029(6)

loop_
_atom_type_symbol
_atom_type_description
_atom_type_scat_dispersion_real
_atom_type_scat_dispersion_imag
_atom_type_scat_source
C C 0.0033 0.0016 'International Tables Vol C Tables 4.2.6.8 and 6.1.1.4'
H H 0.0000 0.0000 'International Tables Vol C Tables 4.2.6.8 and 6.1.1.4'
N N 0.0061 0.0033 'International Tables Vol C Tables 4.2.6.8 and 6.1.1.4'
O O 0.0106 0.0060 'International Tables Vol C Tables 4.2.6.8 and 6.1.1.4'
S S 0.1246 0.1234 'International Tables Vol C Tables 4.2.6.8 and 6.1.1.4'
Cu Cu 0.3201 1.2651 'International Tables Vol C Tables 4.2.6.8 and 6.1.1.4'

loop_
_geom_angle_atom_site_label_1
_geom_angle_atom_site_label_2
_geom_angle_atom_site_label_3
_geom_angle_site_symmetry_1
_geom_angle_site_symmetry_3
_geom_angle
_geom_angle_publ_flag
N4 Cu1 N2 . . 164.55(6) ?
N4 Cu1 N1 . . 97.15(5) ?
N2 Cu1 N1 . . 80.18(5) ?
N4 Cu1 N3 . . 96.46(5) ?
N2 Cu1 N3 . . 83.28(5) ?
N1 Cu1 N3 . . 161.32(5) ?
N4 Cu1 N5 . . 103.06(5) ?
N2 Cu1 N5 . . 92.35(5) ?
N1 Cu1 N5 . . 95.29(5) ?
N3 Cu1 N5 . . 94.03(5) ?
C12 O1 C11 . . 110.92(12) ?
C1 N1 C5 . . 119.27(14) ?
C1 N1 Cu1 . . 127.79(11) ?
C5 N1 Cu1 . . 112.82(10) ?
C6 N2 C8 . . 124.83(13) ?
C6 N2 Cu1 . . 118.59(11) ?
C8 N2 Cu1 . . 116.31(10) ?
C13 N3 C10 . . 108.51(12) ?
C13 N3 C9 . . 110.96(12) ?
C10 N3 C9 . . 112.90(12) ?
C13 N3 Cu1 . . 112.84(10) ?
C10 N3 Cu1 . . 107.24(9) ?
C9 N3 Cu1 . . 104.36(9) ?
C14 N4 Cu1 . . 169.48(13) ?
C15 N5 Cu1 . . 115.52(12) ?
N1 C1 C2 . . 121.97(15) ?
N1 C1 H1 . . 119.0 ?
C2 C1 H1 . . 119.0 ?
C3 C2 C1 . . 118.98(15) ?
C3 C2 H2 . . 120.5 ?
C1 C2 H2 . . 120.5 ?
C2 C3 C4 . . 119.16(15) ?
C2 C3 H3 . . 120.4 ?
C4 C3 H3 . . 120.4 ?
C5 C4 C3 . . 118.94(15) ?
C5 C4 H4 . . 120.5 ?
C3 C4 H4 . . 120.5 ?
N1 C5 C4 . . 121.67(15) ?
N1 C5 C6 . . 114.16(13) ?
C4 C5 C6 . . 124.17(14) ?
N2 C6 C7 . . 125.52(15) ?
N2 C6 C5 . . 113.64(14) ?
C7 C6 C5 . . 120.83(14) ?
C6 C7 H7A . . 109.5 ?
C6 C7 H7B . . 109.5 ?
H7A C7 H7B . . 109.5 ?
C6 C7 H7C . . 109.5 ?
H7A C7 H7C . . 109.5 ?
H7B C7 H7C . . 109.5 ?
N2 C8 C9 . . 107.46(12) ?
N2 C8 H8A . . 110.2 ?
C9 C8 H8A . . 110.2 ?
N2 C8 H8B . . 110.2 ?
C9 C8 H8B . . 110.2 ?
H8A C8 H8B . . 108.5 ?
N3 C9 C8 . . 110.35(12) ?
N3 C9 H9A . . 109.6 ?
C8 C9 H9A . . 109.6 ?
N3 C9 H9B . . 109.6 ?
C8 C9 H9B . . 109.6 ?
H9A C9 H9B . . 108.1 ?
N3 C10 C11 . . 112.55(13) ?
N3 C10 H10A . . 109.1 ?
C11 C10 H10A . . 109.1 ?
N3 C10 H10B . . 109.1 ?
C11 C10 H10B . . 109.1 ?
H10A C10 H10B . . 107.8 ?
O1 C11 C10 . . 110.49(13) ?
O1 C11 H11A . . 109.6 ?
C10 C11 H11A . . 109.6 ?
O1 C11 H11B . . 109.6 ?
C10 C11 H11B . . 109.6 ?
H11A C11 H11B . . 108.1 ?
O1 C12 C13 . . 110.18(13) ?
O1 C12 H12A . . 109.6 ?
C13 C12 H12A . . 109.6 ?
O1 C12 H12B . . 109.6 ?
C13 C12 H12B . . 109.6 ?
H12A C12 H12B . . 108.1 ?
N3 C13 C12 . . 112.65(13) ?
N3 C13 H13A . . 109.1 ?
C12 C13 H13A . . 109.1 ?
N3 C13 H13B . . 109.1 ?
C12 C13 H13B . . 109.1 ?
H13A C13 H13B . . 107.8 ?
N4 C14 S1 . . 178.86(15) ?
N5 C15 S2 . . 178.35(15) ?

loop_
_geom_bond_atom_site_label_1
_geom_bond_atom_site_label_2
_geom_bond_site_symmetry_2
_geom_bond_distance
_geom_bond_publ_flag
Cu1 N4 . 1.9356(14) ?
Cu1 N2 . 1.9506(13) ?
Cu1 N1 . 2.0204(13) ?
Cu1 N3 . 2.0627(13) ?
Cu1 N5 . 2.2657(14) ?
S1 C14 . 1.6247(16) ?
S2 C15 . 1.6357(18) ?
O1 C12 . 1.425(2) ?
O1 C11 . 1.428(2) ?
N1 C1 . 1.336(2) ?
N1 C5 . 1.355(2) ?
N2 C6 . 1.278(2) ?
N2 C8 . 1.460(2) ?
N3 C13 . 1.4904(19) ?
N3 C10 . 1.493(2) ?
N3 C9 . 1.4966(19) ?
N4 C14 . 1.164(2) ?
N5 C15 . 1.168(2) ?
C1 C2 . 1.389(2) ?
C1 H1 . 0.9500 ?
C2 C3 . 1.385(2) ?
C2 H2 . 0.9500 ?
C3 C4 . 1.390(2) ?
C3 H3 . 0.9500 ?
C4 C5 . 1.384(2) ?
C4 H4 . 0.9500 ?
C5 C6 . 1.490(2) ?
C6 C7 . 1.489(2) ?
C7 H7A . 0.9800 ?
C7 H7B . 0.9800 ?
C7 H7C . 0.9800 ?
C8 C9 . 1.522(2) ?
C8 H8A . 0.9900 ?
C8 H8B . 0.9900 ?
C9 H9A . 0.9900 ?
C9 H9B . 0.9900 ?
C10 C11 . 1.521(2) ?
C10 H10A . 0.9900 ?
C10 H10B . 0.9900 ?
C11 H11A . 0.9900 ?
C11 H11B . 0.9900 ?
C12 C13 . 1.518(2) ?
C12 H12A . 0.9900 ?
C12 H12B . 0.9900 ?
C13 H13A . 0.9900 ?
C13 H13B . 0.9900 ?

loop_
_geom_hbond_atom_site_label_D
_geom_hbond_atom_site_label_H
_geom_hbond_atom_site_label_A
_geom_hbond_site_symmetry_A
_geom_hbond_distance_DH
_geom_hbond_distance_HA
_geom_hbond_distance_DA
_geom_hbond_angle_DHA
C4 H4 O1 1_655 0.95 2.40 3.211(2) 144
C7 H7B O1 1_655 0.98 2.33 3.248(2) 155
C7 H7C S2 4_566 0.98 2.83 3.7021(18) 149
C8 H8B N5 4_566 0.99 2.55 3.367(2) 140
C13 H13A N4 . 0.99 2.58 3.181(2) 119
